data_2214278
loop_
_publ_author_name
'Chang-Quan Cai'
'Hong Luo'
'Ping He'
'Zhen-Zhen Yang'

_publ_section_title
;
 3-(4-Fluorophenyl)-2-morpholinoquinazolin-4(3<i>H</i>)-one
;
_journal_coeditor_code IS2172
_journal_issue 7
_journal_name_full 'Acta Crystallographica Section E'
_journal_page_first o3196
_journal_page_last o3196
_journal_paper_doi 10.1107/S1600536807027535
_journal_volume 63
_journal_year 2007
_chemical_formula_iupac 'C18 H16 F N3 O2'
_chemical_formula_moiety 'C18 H16 F N3 O2'
_chemical_formula_sum 'C18 H16 F N3 O2'
_chemical_formula_weight 325.34
_chemical_name_systematic
;
3-(4-Fluorophenyl)-2-morpholinoquinazolin-4(3H)-one
;
_space_group_IT_number 88
_symmetry_cell_setting tetragonal
_symmetry_space_group_name_Hall '-I 4ad'
_symmetry_space_group_name_H-M 'I 41/a :2'
_atom_sites_solution_hydrogens geom
_atom_sites_solution_primary direct
_atom_sites_solution_secondary difmap
_audit_creation_method SHELXL-97
_cell_angle_alpha 90.00
_cell_angle_beta 90.00
_cell_angle_gamma 90.00
_cell_formula_units_Z 16
_cell_length_a 22.9526(7)
_cell_length_b 22.9526(7)
_cell_length_c 12.7318(7)
_cell_measurement_reflns_used 8691
_cell_measurement_temperature 291(2)
_cell_measurement_theta_max 24.91
_cell_measurement_theta_min 2.51
_cell_volume 6707.4(5)
_computing_cell_refinement 'SAINT (Bruker, 2001)'
_computing_data_collection 'SMART (Bruker, 2001)'
_computing_data_reduction SAINT
_computing_molecular_graphics 'PLATON (Spek, 2003)'
_computing_publication_material 'SHELXTL (Sheldrick, 2001)'
_computing_structure_refinement 'SHELXL97 (Sheldrick, 1997)'
_computing_structure_solution 'SHELXS97 (Sheldrick, 1997)'
_diffrn_ambient_temperature 292(2)
_diffrn_measured_fraction_theta_full 1.000
_diffrn_measured_fraction_theta_max 1.000
_diffrn_measurement_device_type 'Bruker SMART 4K CCD area-detector'
_diffrn_measurement_method '\f and \w'
_diffrn_radiation_monochromator graphite
_diffrn_radiation_source 'fine-focus sealed tube'
_diffrn_radiation_type MoK\a
_diffrn_radiation_wavelength 0.71073
_diffrn_reflns_av_R_equivalents 0.0806
_diffrn_reflns_av_sigmaI/netI 0.0333
_diffrn_reflns_limit_h_max 29
_diffrn_reflns_limit_h_min -29
_diffrn_reflns_limit_k_max 29
_diffrn_reflns_limit_k_min -29
_diffrn_reflns_limit_l_max 16
_diffrn_reflns_limit_l_min -16
_diffrn_reflns_number 37145
_diffrn_reflns_theta_full 26.97
_diffrn_reflns_theta_max 26.97
_diffrn_reflns_theta_min 1.77
_diffrn_standards_number 0
_exptl_absorpt_coefficient_mu 0.094
_exptl_absorpt_correction_type none
_exptl_crystal_colour colourless
_exptl_crystal_density_diffrn 1.289
_exptl_crystal_density_method 'not measured'
_exptl_crystal_description plate
_exptl_crystal_F_000 2720
_exptl_crystal_size_max 0.30
_exptl_crystal_size_mid 0.20
_exptl_crystal_size_min 0.20
_refine_diff_density_max 0.289
_refine_diff_density_min -0.341
_refine_ls_extinction_method none
_refine_ls_goodness_of_fit_ref 1.062
_refine_ls_hydrogen_treatment constr
_refine_ls_matrix_type full
_refine_ls_number_parameters 217
_refine_ls_number_reflns 3665
_refine_ls_number_restraints 0
_refine_ls_restrained_S_all 1.062
_refine_ls_R_factor_all 0.0750
_refine_ls_R_factor_gt 0.0592
_refine_ls_shift/su_max 0.009
_refine_ls_shift/su_mean 0.002
_refine_ls_structure_factor_coef Fsqd
_refine_ls_weighting_details 'calc w=1/[\s^2^(Fo^2^)+(0.0883P)^2^+2.6139P] where P=(Fo^2^+2Fc^2^)/3'
_refine_ls_weighting_scheme calc
_refine_ls_wR_factor_gt 0.1482
_refine_ls_wR_factor_ref 0.1582
_reflns_number_gt 3033
_reflns_number_total 3665
_reflns_threshold_expression I>2\s(I)
_cod_data_source_file is2172.cif
_cod_data_source_block I
_cod_original_sg_symbol_H-M 'I 41/a'
_cod_database_code 2214278
_cod_database_fobs_code 2214278

loop_
_symmetry_equiv_pos_as_xyz
'x, y, z'
'-x+1/2, -y, z+1/2'
'-y+3/4, x+1/4, z+1/4'
'y+3/4, -x+3/4, z+3/4'
'x+1/2, y+1/2, z+1/2'
'-x+1, -y+1/2, z+1'
'-y+5/4, x+3/4, z+3/4'
'y+5/4, -x+5/4, z+5/4'
'-x, -y, -z'
'x-1/2, y, -z-1/2'
'y-3/4, -x-1/4, -z-1/4'
'-y-3/4, x-3/4, -z-3/4'
'-x+1/2, -y+1/2, -z+1/2'
'x, y+1/2, -z'
'y-1/4, -x+1/4, -z+1/4'
'-y-1/4, x-1/4, -z-1/4'

loop_
_atom_site_type_symbol
_atom_site_label
_atom_site_fract_x
_atom_site_fract_y
_atom_site_fract_z
_atom_site_U_iso_or_equiv
_atom_site_adp_type
_atom_site_calc_flag
_atom_site_refinement_flags
_atom_site_occupancy
C C1 0.59565(8) 0.62432(8) -0.12006(15) 0.0401(4) Uani d . 1
H H1 0.5653 0.6505 -0.1093 0.048 Uiso calc R 1
C C2 0.63280(9) 0.63192(9) -0.20375(15) 0.0430(5) Uani d . 1
H H2 0.6271 0.6630 -0.2495 0.052 Uiso calc R 1
C C3 0.67875(9) 0.59369(9) -0.22054(15) 0.0427(5) Uani d . 1
H H3 0.7034 0.5990 -0.2777 0.051 Uiso calc R 1
C C4 0.68773(8) 0.54821(8) -0.15293(15) 0.0375(4) Uani d . 1
H H4 0.7189 0.5230 -0.1637 0.045 Uiso calc R 1
C C5 0.65010(7) 0.53949(7) -0.06747(13) 0.0305(4) Uani d . 1
C C6 0.60337(7) 0.57732(7) -0.05088(13) 0.0310(4) Uani d . 1
C C7 0.65773(7) 0.48957(8) 0.00124(13) 0.0319(4) Uani d . 1
C C8 0.57321(7) 0.52771(7) 0.09563(13) 0.0281(4) Uani d . 1
C C9 0.56338(8) 0.52223(9) 0.28622(13) 0.0356(4) Uani d . 1
H H9A 0.5693 0.5627 0.3058 0.043 Uiso calc R 1
H H9B 0.6009 0.5028 0.2863 0.043 Uiso calc R 1
C C10 0.52302(8) 0.49319(10) 0.36305(15) 0.0429(5) Uani d . 1
H H10A 0.5182 0.4526 0.3439 0.051 Uiso calc R 1
H H10B 0.5399 0.4947 0.4328 0.051 Uiso calc R 1
C C11 0.48082(8) 0.54901(9) 0.18113(14) 0.0383(4) Uani d . 1
H H11A 0.4629 0.5465 0.1122 0.046 Uiso calc R 1
H H11B 0.4863 0.5898 0.1984 0.046 Uiso calc R 1
C C12 0.44237(8) 0.52015(10) 0.26214(14) 0.0434(5) Uani d . 1
H H12A 0.4051 0.5400 0.2642 0.052 Uiso calc R 1
H H12B 0.4354 0.4801 0.2416 0.052 Uiso calc R 1
C C13 0.61453(7) 0.43071(7) 0.14019(13) 0.0311(4) Uani d . 1
C C14 0.65930(8) 0.41819(8) 0.20947(14) 0.0363(4) Uani d . 1
H H14 0.6903 0.4440 0.2172 0.044 Uiso calc R 1
C C15 0.65774(9) 0.36692(9) 0.26745(15) 0.0445(5) Uani d . 1
H H15 0.6876 0.3577 0.3140 0.053 Uiso calc R 1
C C16 0.61141(10) 0.33061(9) 0.25439(18) 0.0522(6) Uani d . 1
C C17 0.56688(10) 0.34217(10) 0.1861(2) 0.0601(6) Uani d . 1
H H17 0.5358 0.3164 0.1796 0.072 Uiso calc R 1
C C18 0.56866(9) 0.39266(9) 0.12670(17) 0.0449(5) Uani d . 1
H H18 0.5394 0.4008 0.0784 0.054 Uiso calc R 1
F F1 0.60879(7) 0.28091(7) 0.31230(15) 0.0853(5) Uani d . 1
N N1 0.61561(6) 0.48459(6) 0.08071(10) 0.0288(3) Uani d . 1
N N2 0.56556(6) 0.57138(6) 0.03353(11) 0.0338(3) Uani d . 1
N N3 0.53697(6) 0.51878(6) 0.18116(11) 0.0309(3) Uani d . 1
O O1 0.69568(6) 0.45289(6) -0.00868(12) 0.0501(4) Uani d . 1
O O2 0.46772(6) 0.52110(7) 0.36408(10) 0.0459(4) Uani d . 1

loop_
_atom_site_aniso_label
_atom_site_aniso_U_11
_atom_site_aniso_U_22
_atom_site_aniso_U_33
_atom_site_aniso_U_12
_atom_site_aniso_U_13
_atom_site_aniso_U_23
C1 0.0392(10) 0.0398(10) 0.0414(10) 0.0016(8) -0.0009(8) 0.0097(8)
C2 0.0477(11) 0.0422(11) 0.0390(10) -0.0081(9) -0.0020(8) 0.0140(8)
C3 0.0434(11) 0.0512(12) 0.0334(9) -0.0132(9) 0.0089(8) 0.0047(8)
C4 0.0345(9) 0.0406(10) 0.0374(10) -0.0032(8) 0.0064(7) -0.0011(8)
C5 0.0290(8) 0.0332(9) 0.0292(8) -0.0039(7) 0.0013(6) -0.0014(7)
C6 0.0326(9) 0.0315(9) 0.0288(8) -0.0027(7) -0.0014(7) 0.0021(7)
C7 0.0278(8) 0.0340(9) 0.0340(9) 0.0004(7) 0.0030(7) -0.0003(7)
C8 0.0251(8) 0.0326(8) 0.0266(8) -0.0002(6) -0.0007(6) -0.0003(6)
C9 0.0293(9) 0.0485(11) 0.0291(9) 0.0012(8) 0.0000(7) -0.0041(8)
C10 0.0418(11) 0.0580(12) 0.0289(9) 0.0035(9) 0.0033(8) 0.0037(8)
C11 0.0318(9) 0.0481(11) 0.0351(9) 0.0099(8) 0.0036(7) 0.0015(8)
C12 0.0317(9) 0.0631(13) 0.0354(10) 0.0017(9) 0.0043(7) -0.0038(9)
C13 0.0328(9) 0.0308(9) 0.0298(8) 0.0035(7) 0.0020(7) 0.0045(7)
C14 0.0363(9) 0.0380(10) 0.0346(9) 0.0050(8) -0.0031(7) 0.0001(7)
C15 0.0479(11) 0.0508(12) 0.0347(10) 0.0151(9) -0.0043(8) 0.0071(8)
C16 0.0576(13) 0.0409(11) 0.0581(13) 0.0072(10) 0.0063(11) 0.0215(10)
C17 0.0500(13) 0.0445(12) 0.0859(17) -0.0114(10) -0.0091(12) 0.0211(12)
C18 0.0391(10) 0.0405(11) 0.0552(12) -0.0031(8) -0.0098(9) 0.0106(9)
F1 0.0905(11) 0.0613(9) 0.1042(13) 0.0037(8) 0.0010(9) 0.0498(9)
N1 0.0270(7) 0.0314(7) 0.0282(7) 0.0016(6) 0.0006(5) 0.0029(6)
N2 0.0335(8) 0.0345(8) 0.0333(8) 0.0040(6) 0.0053(6) 0.0041(6)
N3 0.0268(7) 0.0390(8) 0.0270(7) 0.0042(6) 0.0028(5) 0.0029(6)
O1 0.0454(8) 0.0460(8) 0.0591(9) 0.0174(6) 0.0204(7) 0.0123(7)
O2 0.0357(7) 0.0717(10) 0.0304(7) 0.0037(7) 0.0073(5) -0.0033(6)

loop_
_atom_type_symbol
_atom_type_description
_atom_type_scat_dispersion_real
_atom_type_scat_dispersion_imag
_atom_type_scat_source
C C 0.0033 0.0016 'International Tables Vol C Tables 4.2.6.8 and 6.1.1.4'
H H 0.0000 0.0000 'International Tables Vol C Tables 4.2.6.8 and 6.1.1.4'
N N 0.0061 0.0033 'International Tables Vol C Tables 4.2.6.8 and 6.1.1.4'
O O 0.0106 0.0060 'International Tables Vol C Tables 4.2.6.8 and 6.1.1.4'
F F 0.0171 0.0103 'International Tables Vol C Tables 4.2.6.8 and 6.1.1.4'

loop_
_geom_angle_atom_site_label_1
_geom_angle_atom_site_label_2
_geom_angle_atom_site_label_3
_geom_angle
C2 C1 C6 120.34(18)
C2 C1 H1 119.8
C6 C1 H1 119.8
C1 C2 C3 120.66(17)
C1 C2 H2 119.7
C3 C2 H2 119.7
C4 C3 C2 119.97(17)
C4 C3 H3 120.0
C2 C3 H3 120.0
C3 C4 C5 120.24(17)
C3 C4 H4 119.9
C5 C4 H4 119.9
C6 C5 C4 120.09(16)
C6 C5 C7 119.49(15)
C4 C5 C7 120.35(16)
N2 C6 C5 122.43(15)
N2 C6 C1 118.84(16)
C5 C6 C1 118.68(16)
O1 C7 N1 120.72(16)
O1 C7 C5 124.69(16)
N1 C7 C5 114.54(14)
N2 C8 N3 121.03(15)
N2 C8 N1 124.13(14)
N3 C8 N1 114.77(14)
N3 C9 C10 108.30(14)
N3 C9 H9A 110.0
C10 C9 H9A 110.0
N3 C9 H9B 110.0
C10 C9 H9B 110.0
H9A C9 H9B 108.4
O2 C10 C9 110.88(16)
O2 C10 H10A 109.5
C9 C10 H10A 109.5
O2 C10 H10B 109.5
C9 C10 H10B 109.5
H10A C10 H10B 108.1
N3 C11 C12 107.85(15)
N3 C11 H11A 110.1
C12 C11 H11A 110.1
N3 C11 H11B 110.1
C12 C11 H11B 110.1
H11A C11 H11B 108.5
O2 C12 C11 112.17(16)
O2 C12 H12A 109.2
C11 C12 H12A 109.2
O2 C12 H12B 109.2
C11 C12 H12B 109.2
H12A C12 H12B 107.9
C18 C13 C14 120.98(16)
C18 C13 N1 119.23(15)
C14 C13 N1 119.79(15)
C13 C14 C15 119.68(18)
C13 C14 H14 120.2
C15 C14 H14 120.2
C16 C15 C14 118.28(18)
C16 C15 H15 120.9
C14 C15 H15 120.9
F1 C16 C15 118.8(2)
F1 C16 C17 118.3(2)
C15 C16 C17 122.85(18)
C16 C17 C18 119.2(2)
C16 C17 H17 120.4
C18 C17 H17 120.4
C13 C18 C17 119.01(19)
C13 C18 H18 120.5
C17 C18 H18 120.5
C8 N1 C7 121.23(14)
C8 N1 C13 121.31(13)
C7 N1 C13 117.23(13)
C8 N2 C6 117.79(15)
C8 N3 C11 117.28(14)
C8 N3 C9 117.35(13)
C11 N3 C9 109.72(13)
C10 O2 C12 110.48(14)

loop_
_geom_bond_atom_site_label_1
_geom_bond_atom_site_label_2
_geom_bond_distance
C1 C2 1.376(3)
C1 C6 1.404(2)
C1 H1 0.9300
C2 C3 1.388(3)
C2 H2 0.9300
C3 C4 1.369(3)
C3 H3 0.9300
C4 C5 1.404(2)
C4 H4 0.9300
C5 C6 1.396(2)
C5 C7 1.452(2)
C6 N2 1.388(2)
C7 O1 1.218(2)
C7 N1 1.404(2)
C8 N2 1.289(2)
C8 N3 1.386(2)
C8 N1 1.401(2)
C9 N3 1.471(2)
C9 C10 1.503(3)
C9 H9A 0.9700
C9 H9B 0.9700
C10 O2 1.422(2)
C10 H10A 0.9700
C10 H10B 0.9700
C11 N3 1.464(2)
C11 C12 1.510(3)
C11 H11A 0.9700
C11 H11B 0.9700
C12 O2 1.423(2)
C12 H12A 0.9700
C12 H12B 0.9700
C13 C18 1.379(3)
C13 C14 1.384(2)
C13 N1 1.450(2)
C14 C15 1.390(3)
C14 H14 0.9300
C15 C16 1.361(3)
C15 H15 0.9300
C16 F1 1.360(2)
C16 C17 1.368(3)
C17 C18 1.384(3)
C17 H17 0.9300
C18 H18 0.9300

loop_
_geom_hbond_atom_site_label_D
_geom_hbond_atom_site_label_H
_geom_hbond_atom_site_label_A
_geom_hbond_site_symmetry_A
_geom_hbond_distance_DH
_geom_hbond_distance_HA
_geom_hbond_distance_DA
_geom_hbond_angle_DHA
C14 H14 O1 8_454 0.93 2.57 3.306(2) 137
C9 H9A Cg3 8_454 0.97 2.85 3.673(2) 143
C11 H11A Cg2 9_665 0.97 2.96 3.759(2) 141
C12 H12A Cg1 15_565 0.97 2.72 3.548(2) 143
C12 H12B Cg1 9_665 0.97 2.68 3.492(2) 141

loop_
_geom_torsion_atom_site_label_1
_geom_torsion_atom_site_label_2
_geom_torsion_atom_site_label_3
_geom_torsion_atom_site_label_4
_geom_torsion
C6 C1 C2 C3 -0.7(3)
C1 C2 C3 C4 -0.6(3)
C2 C3 C4 C5 1.0(3)
C3 C4 C5 C6 -0.2(3)
C3 C4 C5 C7 176.81(17)
C4 C5 C6 N2 -178.68(16)
C7 C5 C6 N2 4.3(3)
C4 C5 C6 C1 -1.0(3)
C7 C5 C6 C1 -178.05(16)
C2 C1 C6 N2 179.18(17)
C2 C1 C6 C5 1.4(3)
C6 C5 C7 O1 177.26(18)
C4 C5 C7 O1 0.3(3)
C6 C5 C7 N1 -0.3(2)
C4 C5 C7 N1 -177.26(15)
N3 C9 C10 O2 -59.7(2)
N3 C11 C12 O2 57.9(2)
C18 C13 C14 C15 -0.9(3)
N1 C13 C14 C15 179.11(16)
C13 C14 C15 C16 -0.5(3)
C14 C15 C16 F1 -178.64(19)
C14 C15 C16 C17 0.7(4)
F1 C16 C17 C18 179.8(2)
C15 C16 C17 C18 0.4(4)
C14 C13 C18 C17 2.0(3)
N1 C13 C18 C17 -177.98(19)
C16 C17 C18 C13 -1.8(4)
N2 C8 N1 C7 7.1(2)
N3 C8 N1 C7 -176.00(14)
N2 C8 N1 C13 -167.20(16)
N3 C8 N1 C13 9.7(2)
O1 C7 N1 C8 177.33(17)
C5 C7 N1 C8 -5.0(2)
O1 C7 N1 C13 -8.2(2)
C5 C7 N1 C13 169.47(14)
C18 C13 N1 C8 64.6(2)
C14 C13 N1 C8 -115.37(18)
C18 C13 N1 C7 -109.90(19)
C14 C13 N1 C7 70.1(2)
N3 C8 N2 C6 -179.62(15)
N1 C8 N2 C6 -2.9(2)
C5 C6 N2 C8 -2.8(2)
C1 C6 N2 C8 179.56(16)
N2 C8 N3 C11 17.8(2)
N1 C8 N3 C11 -159.21(15)
N2 C8 N3 C9 -116.15(18)
N1 C8 N3 C9 66.8(2)
C12 C11 N3 C8 163.67(15)
C12 C11 N3 C9 -59.11(19)
C10 C9 N3 C8 -162.18(16)
C10 C9 N3 C11 60.63(19)
C9 C10 O2 C12 58.3(2)
C11 C12 O2 C10 -57.8(2)

loop_
_cod_related_entry_id
_cod_related_entry_database
_cod_related_entry_code
1 ChemSpider 21124150
